data_4037828
loop_
_publ_author_name
'Sahu, Archana Kumari'
'Unnava, Ramanjaneyulu'
'Shit, Sudip'
'Saikia, Anil K.'

_publ_section_title
;
 In(OTf)3 Catalyzed One-Pot Tandem Mannich and Conia-Ene Cyclization
 Reaction of N-Propargyl Amido Alcohols with 1,3-Dicarbonyl Compounds: An
 Approach to Construct the
 Tetrahydro-1H-pyrrolo[2,1-a]isoindolone-1,1-dicarboxylate and its
 Application.
;
_journal_name_full 'The Journal of organic chemistry'
_journal_paper_doi 10.1021/acs.joc.9b02686
_journal_year 2020
_chemical_formula_sum 'C18 H19 N O5'
_chemical_formula_weight 329.34
_space_group_IT_number 4
_space_group_name_Hall 'P 2yb'
_space_group_name_H-M_alt 'P 1 21 1'
_symmetry_cell_setting monoclinic
_symmetry_space_group_name_H-M 'P 1 21 1'
_atom_sites_solution_hydrogens geom
_atom_sites_solution_primary direct
_atom_sites_solution_secondary difmap
_audit_creation_method SHELXL-97
_cell_angle_alpha 90.00
_cell_angle_beta 107.956(2)
_cell_angle_gamma 90.00
_cell_formula_units_Z 2
_cell_length_a 8.4181(8)
_cell_length_b 10.0355(9)
_cell_length_c 10.2655(10)
_cell_measurement_reflns_used 8314
_cell_measurement_temperature 296(2)
_cell_measurement_theta_max 22.94
_cell_measurement_theta_min 2.54
_cell_volume 824.99(13)
_computing_structure_refinement 'SHELXL-97 (Sheldrick, 1997)'
_computing_structure_solution 'SHELXS-97 (Sheldrick, 1990)'
_diffrn_ambient_temperature 296(2)
_diffrn_measured_fraction_theta_full 1.000
_diffrn_measured_fraction_theta_max 1.000
_diffrn_measurement_device_type 'Bruker APEX-II CCD'
_diffrn_radiation_monochromator graphite
_diffrn_radiation_source 'fine-focus sealed tube'
_diffrn_radiation_type MoK\a
_diffrn_radiation_wavelength 0.71073
_diffrn_reflns_av_R_equivalents 0.0351
_diffrn_reflns_av_sigmaI/netI 0.0181
_diffrn_reflns_limit_h_max 10
_diffrn_reflns_limit_h_min -10
_diffrn_reflns_limit_k_max 11
_diffrn_reflns_limit_k_min -11
_diffrn_reflns_limit_l_max 12
_diffrn_reflns_limit_l_min -12
_diffrn_reflns_number 24353
_diffrn_reflns_theta_full 25.00
_diffrn_reflns_theta_max 25.00
_diffrn_reflns_theta_min 2.09
_exptl_absorpt_coefficient_mu 0.097
_exptl_absorpt_correction_type none
_exptl_crystal_colour white
_exptl_crystal_density_diffrn 1.326
_exptl_crystal_density_method 'not measured'
_exptl_crystal_description block
_exptl_crystal_F_000 348
_exptl_crystal_size_max 0.20
_exptl_crystal_size_mid 0.15
_exptl_crystal_size_min 0.12
_refine_diff_density_max 0.326
_refine_diff_density_min -0.204
_refine_diff_density_rms 0.033
_refine_ls_abs_structure_details 'Flack H D (1983), Acta Cryst. A39, 876-881'
_refine_ls_abs_structure_Flack -0.2(11)
_refine_ls_extinction_method none
_refine_ls_goodness_of_fit_ref 1.073
_refine_ls_hydrogen_treatment mixed
_refine_ls_matrix_type full
_refine_ls_number_parameters 219
_refine_ls_number_reflns 2886
_refine_ls_number_restraints 1
_refine_ls_restrained_S_all 1.073
_refine_ls_R_factor_all 0.0404
_refine_ls_R_factor_gt 0.0369
_refine_ls_shift/su_max 0.000
_refine_ls_shift/su_mean 0.000
_refine_ls_structure_factor_coef Fsqd
_refine_ls_weighting_details 'calc w=1/[\s^2^(Fo^2^)+(0.0449P)^2^+0.2069P] where P=(Fo^2^+2Fc^2^)/3'
_refine_ls_weighting_scheme calc
_refine_ls_wR_factor_gt 0.0911
_refine_ls_wR_factor_ref 0.0941
_reflns_number_gt 2679
_reflns_number_total 2886
_reflns_threshold_expression >2sigma(I)
_cod_data_source_file jo9b02686_si_001.cif
_cod_data_source_block arc-pth5dem_0ma_a
_cod_depositor_comments
;
The following automatic conversions were performed:

data item '_symmetry_cell_setting' value 'Monoclinic' was changed to
'monoclinic' in accordance with the
/home/data/users/saulius/crontab/automatic-downloads/rss-feeds/ACS/lib/dictionaries/cif_core.dic
dictionary named 'cif_core.dic' version 2.4.2 last updated on
2011-04-26.

Automatic conversion script
Id: cif_fix_values 7556 2019-12-06 15:28:31Z antanas 
;
_cod_original_sg_symbol_H-M P2(1)
_cod_database_code 4037828

loop_
_symmetry_equiv_pos_as_xyz
'x, y, z'
'-x, y+1/2, -z'

loop_
_atom_site_label
_atom_site_type_symbol
_atom_site_fract_x
_atom_site_fract_y
_atom_site_fract_z
_atom_site_U_iso_or_equiv
_atom_site_adp_type
_atom_site_occupancy
_atom_site_symmetry_multiplicity
_atom_site_calc_flag
_atom_site_refinement_flags
O3 O 0.50672(17) 0.36095(15) 0.27564(14) 0.0427(3) Uani 1 1 d .
O2 O 0.5633(2) 0.49132(16) 0.46129(15) 0.0529(4) Uani 1 1 d .
N1 N 0.5269(2) 0.54774(18) 0.05516(16) 0.0415(4) Uani 1 1 d .
O5 O 0.91900(19) 0.52758(18) 0.49191(17) 0.0622(5) Uani 1 1 d .
O1 O 0.2846(2) 0.44165(19) -0.06975(18) 0.0670(5) Uani 1 1 d .
O4 O 0.8302(2) 0.7321(2) 0.4118(2) 0.0731(6) Uani 1 1 d .
C7 C 0.4193(2) 0.6840(2) 0.19040(19) 0.0359(4) Uani 1 1 d .
C13 C 0.5840(2) 0.4610(2) 0.3549(2) 0.0348(4) Uani 1 1 d .
C8 C 0.5823(2) 0.63397(19) 0.17639(19) 0.0354(4) Uani 1 1 d .
H8 H 0.6485 0.7085 0.1593 0.043 Uiso 1 1 calc R
C10 C 0.7714(2) 0.4522(2) 0.1990(2) 0.0405(4) Uani 1 1 d .
C2 C 0.2893(3) 0.6217(2) 0.0922(2) 0.0411(5) Uani 1 1 d .
C9 C 0.6946(2) 0.5390(2) 0.28784(19) 0.0351(4) Uani 1 1 d .
C16 C 0.8221(3) 0.6145(2) 0.4022(2) 0.0451(5) Uani 1 1 d .
C11 C 0.6477(3) 0.4429(3) 0.0572(2) 0.0498(5) Uani 1 1 d .
H11A H 0.7019 0.4582 -0.0122 0.060 Uiso 1 1 calc R
H11B H 0.5943 0.3561 0.0422 0.060 Uiso 1 1 calc R
C6 C 0.3883(3) 0.7798(2) 0.2765(2) 0.0436(5) Uani 1 1 d .
H6 H 0.4754 0.8227 0.3413 0.052 Uiso 1 1 calc R
C1 C 0.3584(3) 0.5260(2) 0.0143(2) 0.0454(5) Uani 1 1 d .
C3 C 0.1242(3) 0.6515(3) 0.0785(3) 0.0541(6) Uani 1 1 d .
H3 H 0.0371 0.6091 0.0131 0.065 Uiso 1 1 calc R
C14 C 0.3873(3) 0.2845(2) 0.3229(3) 0.0524(6) Uani 1 1 d .
H14A H 0.3043 0.3433 0.3398 0.063 Uiso 1 1 calc R
H14B H 0.4443 0.2380 0.4072 0.063 Uiso 1 1 calc R
C5 C 0.2234(3) 0.8095(3) 0.2631(3) 0.0552(6) Uani 1 1 d .
H5 H 0.1996 0.8727 0.3206 0.066 Uiso 1 1 calc R
C4 C 0.0931(3) 0.7470(3) 0.1659(3) 0.0621(7) Uani 1 1 d .
H4 H -0.0165 0.7692 0.1589 0.075 Uiso 1 1 calc R
C12 C 0.9219(3) 0.4016(3) 0.2316(3) 0.0625(7) Uani 1 1 d .
H12A H 0.9571 0.3572 0.1659 0.075 Uiso 1 1 calc R
H12B H 0.9936 0.4100 0.3206 0.075 Uiso 1 1 calc R
C15 C 0.3070(3) 0.1882(3) 0.2132(3) 0.0711(8) Uani 1 1 d .
H15A H 0.2533 0.2355 0.1300 0.107 Uiso 1 1 calc R
H15B H 0.2254 0.1371 0.2395 0.107 Uiso 1 1 calc R
H15C H 0.3901 0.1294 0.1990 0.107 Uiso 1 1 calc R
C17 C 1.0510(3) 0.5786(4) 0.6090(3) 0.0785(9) Uani 1 1 d .
H17A H 1.0187 0.6656 0.6334 0.094 Uiso 1 1 calc R
H17B H 1.0638 0.5196 0.6864 0.094 Uiso 1 1 calc R
C18 C 1.2075(4) 0.5897(5) 0.5825(4) 0.0948(11) Uani 1 1 d .
H18A H 1.2008 0.6590 0.5166 0.142 Uiso 1 1 calc R
H18B H 1.2334 0.5067 0.5472 0.142 Uiso 1 1 calc R
H18C H 1.2935 0.6109 0.6661 0.142 Uiso 1 1 calc R

loop_
_atom_site_aniso_label
_atom_site_aniso_U_11
_atom_site_aniso_U_22
_atom_site_aniso_U_33
_atom_site_aniso_U_23
_atom_site_aniso_U_13
_atom_site_aniso_U_12
O3 0.0430(7) 0.0438(8) 0.0438(8) -0.0053(7) 0.0167(6) -0.0094(7)
O2 0.0684(10) 0.0558(10) 0.0382(8) -0.0052(7) 0.0218(7) -0.0084(8)
N1 0.0461(9) 0.0450(10) 0.0322(8) 0.0003(8) 0.0104(7) 0.0042(8)
O5 0.0439(8) 0.0694(12) 0.0564(10) -0.0103(9) -0.0092(7) 0.0059(8)
O1 0.0673(11) 0.0664(12) 0.0528(9) -0.0195(9) -0.0027(8) -0.0016(10)
O4 0.0776(12) 0.0472(11) 0.0793(13) -0.0139(9) 0.0019(10) -0.0135(9)
C7 0.0382(10) 0.0344(10) 0.0344(10) 0.0065(8) 0.0100(8) 0.0029(8)
C13 0.0339(9) 0.0341(10) 0.0341(10) 0.0011(8) 0.0073(8) 0.0021(8)
C8 0.0386(10) 0.0323(10) 0.0353(10) 0.0023(8) 0.0112(8) -0.0013(8)
C10 0.0406(10) 0.0356(10) 0.0474(11) 0.0020(9) 0.0168(9) 0.0001(9)
C2 0.0414(11) 0.0397(11) 0.0402(11) 0.0073(9) 0.0095(9) 0.0038(9)
C9 0.0318(9) 0.0352(10) 0.0374(10) -0.0014(8) 0.0092(8) 0.0004(8)
C16 0.0365(11) 0.0461(14) 0.0516(13) -0.0076(11) 0.0118(10) -0.0027(9)
C11 0.0554(13) 0.0527(13) 0.0438(12) -0.0056(11) 0.0191(10) 0.0089(11)
C6 0.0506(12) 0.0386(12) 0.0408(12) 0.0027(9) 0.0127(9) 0.0057(9)
C1 0.0505(12) 0.0461(12) 0.0326(10) 0.0035(9) 0.0027(9) 0.0013(10)
C3 0.0398(12) 0.0586(16) 0.0567(14) 0.0079(12) 0.0045(10) 0.0028(10)
C14 0.0505(13) 0.0507(14) 0.0617(15) -0.0028(12) 0.0255(12) -0.0128(11)
C5 0.0603(14) 0.0549(15) 0.0555(14) 0.0054(12) 0.0256(12) 0.0167(12)
C4 0.0457(13) 0.0730(18) 0.0695(16) 0.0128(14) 0.0204(12) 0.0175(12)
C12 0.0524(14) 0.0669(17) 0.0687(16) -0.0116(13) 0.0195(12) 0.0118(12)
C15 0.0619(15) 0.0700(18) 0.0837(19) -0.0186(15) 0.0259(15) -0.0289(15)
C17 0.0469(13) 0.109(3) 0.0632(16) -0.0191(17) -0.0073(12) -0.0047(15)
C18 0.0525(16) 0.122(3) 0.100(3) -0.014(2) 0.0096(16) -0.0272(18)

loop_
_atom_type_symbol
_atom_type_description
_atom_type_scat_dispersion_real
_atom_type_scat_dispersion_imag
_atom_type_scat_source
C C 0.0033 0.0016 'International Tables Vol C Tables 4.2.6.8 and 6.1.1.4'
H H 0.0000 0.0000 'International Tables Vol C Tables 4.2.6.8 and 6.1.1.4'
N N 0.0061 0.0033 'International Tables Vol C Tables 4.2.6.8 and 6.1.1.4'
O O 0.0106 0.0060 'International Tables Vol C Tables 4.2.6.8 and 6.1.1.4'

loop_
_geom_angle_atom_site_label_1
_geom_angle_atom_site_label_2
_geom_angle_atom_site_label_3
_geom_angle
C13 O3 C14 116.73(16)
C1 N1 C11 122.83(19)
C1 N1 C8 112.49(17)
C11 N1 C8 112.01(16)
C16 O5 C17 119.0(2)
C6 C7 C2 121.02(19)
C6 C7 C8 130.40(19)
C2 C7 C8 108.50(17)
O2 C13 O3 124.69(18)
O2 C13 C9 124.01(18)
O3 C13 C9 111.17(16)
N1 C8 C7 102.49(15)
N1 C8 C9 102.91(14)
C7 C8 C9 119.71(16)
N1 C8 H8 110.3
C7 C8 H8 110.3
C9 C8 H8 110.3
C12 C10 C11 123.3(2)
C12 C10 C9 128.2(2)
C11 C10 C9 108.38(16)
C3 C2 C7 121.2(2)
C3 C2 C1 129.4(2)
C7 C2 C1 109.39(17)
C16 C9 C13 106.76(16)
C16 C9 C10 114.36(16)
C13 C9 C10 113.65(17)
C16 C9 C8 112.57(17)
C13 C9 C8 109.04(15)
C10 C9 C8 100.43(15)
O4 C16 O5 125.5(2)
O4 C16 C9 124.6(2)
O5 C16 C9 109.83(19)
N1 C11 C10 103.88(17)
N1 C11 H11A 111.0
C10 C11 H11A 111.0
N1 C11 H11B 111.0
C10 C11 H11B 111.0
H11A C11 H11B 109.0
C5 C6 C7 117.8(2)
C5 C6 H6 121.1
C7 C6 H6 121.1
O1 C1 N1 125.2(2)
O1 C1 C2 128.9(2)
N1 C1 C2 105.94(18)
C2 C3 C4 117.7(2)
C2 C3 H3 121.1
C4 C3 H3 121.1
O3 C14 C15 106.85(19)
O3 C14 H14A 110.4
C15 C14 H14A 110.4
O3 C14 H14B 110.4
C15 C14 H14B 110.4
H14A C14 H14B 108.6
C6 C5 C4 121.5(2)
C6 C5 H5 119.3
C4 C5 H5 119.3
C5 C4 C3 120.8(2)
C5 C4 H4 119.6
C3 C4 H4 119.6
C10 C12 H12A 120.0
C10 C12 H12B 120.0
H12A C12 H12B 120.0
C14 C15 H15A 109.5
C14 C15 H15B 109.5
H15A C15 H15B 109.5
C14 C15 H15C 109.5
H15A C15 H15C 109.5
H15B C15 H15C 109.5
C18 C17 O5 112.6(3)
C18 C17 H17A 109.1
O5 C17 H17A 109.1
C18 C17 H17B 109.1
O5 C17 H17B 109.1
H17A C17 H17B 107.8
C17 C18 H18A 109.5
C17 C18 H18B 109.5
H18A C18 H18B 109.5
C17 C18 H18C 109.5
H18A C18 H18C 109.5
H18B C18 H18C 109.5

loop_
_geom_bond_atom_site_label_1
_geom_bond_atom_site_label_2
_geom_bond_distance
O3 C13 1.329(2)
O3 C14 1.461(3)
O2 C13 1.197(2)
N1 C1 1.367(3)
N1 C11 1.459(3)
N1 C8 1.469(3)
O5 C16 1.346(3)
O5 C17 1.455(3)
O1 C1 1.231(3)
O4 C16 1.185(3)
C7 C6 1.384(3)
C7 C2 1.388(3)
C7 C8 1.509(3)
C13 C9 1.533(3)
C8 C9 1.563(3)
C8 H8 0.9800
C10 C12 1.309(3)
C10 C11 1.509(3)
C10 C9 1.540(3)
C2 C3 1.386(3)
C2 C1 1.478(3)
C9 C16 1.525(3)
C11 H11A 0.9700
C11 H11B 0.9700
C6 C5 1.384(3)
C6 H6 0.9300
C3 C4 1.392(4)
C3 H3 0.9300
C14 C15 1.481(3)
C14 H14A 0.9700
C14 H14B 0.9700
C5 C4 1.384(4)
C5 H5 0.9300
C4 H4 0.9300
C12 H12A 0.9300
C12 H12B 0.9300
C15 H15A 0.9600
C15 H15B 0.9600
C15 H15C 0.9600
C17 C18 1.430(4)
C17 H17A 0.9700
C17 H17B 0.9700
C18 H18A 0.9600
C18 H18B 0.9600
C18 H18C 0.9600
